data_4102523
loop_
_publ_author_name
'Itaru Nakamura'
'Dong Zhang'
'Masahiro Terada'

_publ_contact_author_email itaru-n@m.tains.tohoku.ac.jp
_publ_contact_author_fax +81-22-795-6602
_publ_contact_author_name 'Itaru Nakamura'
_publ_contact_author_phone +81-22-795-6754
_publ_section_title
;
 Copper-Catalyzed Tandem [2,3]-Rearrangement and 6\p-3-Azatriene
 Electrocyclization in (E)-O-Propargylic \a,\b-Unsaturated Oximes
;
_journal_name_full 'Journal of the American Chemical Society'
_journal_page_first 7884
_journal_page_last 7886
_journal_paper_doi 10.1021/ja102436z
_journal_volume 132
_journal_year 2010
_chemical_formula_moiety 'C24 H19 N O '
_chemical_formula_sum 'C24 H19 N O'
_chemical_formula_weight 337.42
_space_group_IT_number 14
_symmetry_cell_setting monoclinic
_symmetry_Int_Tables_number 14
_symmetry_space_group_name_Hall '-P 2yab'
_symmetry_space_group_name_H-M 'P 1 21/a 1'
_audit_creation_date 2009-07-07
_audit_creation_method 'by CrystalStructure 3.8'
_cell_angle_alpha 90.0000
_cell_angle_beta 105.846(3)
_cell_angle_gamma 90.0000
_cell_formula_units_Z 8
_cell_length_a 13.331(4)
_cell_length_b 13.030(4)
_cell_length_c 22.476(7)
_cell_measurement_reflns_used 9855
_cell_measurement_temperature 173.0
_cell_measurement_theta_max 27.5
_cell_measurement_theta_min 3.1
_cell_volume 3756(2)
_computing_cell_refinement CrystalClear
_computing_data_collection CrystalClear
_computing_data_reduction CrystalStructure
_computing_publication_material 'CrystalStructure 3.8'
_computing_structure_refinement CRYSTALS
_computing_structure_solution SIR2004
_diffrn_detector_area_resol_mean 7.31
_diffrn_measured_fraction_theta_full 0.996
_diffrn_measured_fraction_theta_max 0.996
_diffrn_measurement_device_type 'Rigaku Saturn'
_diffrn_measurement_method \w
_diffrn_radiation_type 'Mo K\a'
_diffrn_radiation_wavelength 0.71070
_diffrn_reflns_av_R_equivalents 0.049
_diffrn_reflns_limit_h_max 17
_diffrn_reflns_limit_h_min -17
_diffrn_reflns_limit_k_max 16
_diffrn_reflns_limit_k_min -16
_diffrn_reflns_limit_l_max 29
_diffrn_reflns_limit_l_min -29
_diffrn_reflns_number 54225
_diffrn_reflns_theta_full 27.49
_diffrn_reflns_theta_max 27.49
_exptl_absorpt_coefficient_mu 0.072
_exptl_absorpt_correction_T_max 0.983
_exptl_absorpt_correction_T_min 0.975
_exptl_absorpt_correction_type numerical
_exptl_absorpt_process_details
;
    Higashi, T. (1999). Program for Absorption Correction.
    Rigaku Corporation, Tokyo, Japan.
;
_exptl_crystal_colour colorless
_exptl_crystal_density_diffrn 1.193
_exptl_crystal_density_method 'not measured'
_exptl_crystal_description prism
_exptl_crystal_F_000 1424.00
_exptl_crystal_size_max 0.37
_exptl_crystal_size_mid 0.35
_exptl_crystal_size_min 0.24
_refine_diff_density_max 0.25
_refine_diff_density_min -0.23
_refine_ls_extinction_method none
_refine_ls_goodness_of_fit_ref 1.027
_refine_ls_hydrogen_treatment refall
_refine_ls_number_parameters 507
_refine_ls_number_reflns 8593
_refine_ls_R_factor_gt 0.0393
_refine_ls_shift/su_max 0.0000
_refine_ls_structure_factor_coef Fsqd
_refine_ls_weighting_details 'w = 1/[0.0001Fo^2^ + 1.0000\s(Fo^2^)]/(4Fo^2^)'
_refine_ls_weighting_scheme calc
_refine_ls_wR_factor_ref 0.0857
_reflns_number_gt 6049
_reflns_number_total 8593
_reflns_threshold_expression F^2^>2.0\s(F^2^)
_cod_data_source_file ja102436z_si_002.cif
_cod_data_source_block '__a'
_cod_original_cell_volume 3755.5(19)
_cod_original_formula_sum 'C24 H19 N O '
_cod_database_code 4102523

loop_
_symmetry_equiv_pos_site_id
_symmetry_equiv_pos_as_xyz
1 +X,+Y,+Z
2 1/2-X,1/2+Y,-Z
3 -X,-Y,-Z
4 1/2+X,1/2-Y,+Z

loop_
_atom_site_label
_atom_site_type_symbol
_atom_site_fract_x
_atom_site_fract_y
_atom_site_fract_z
_atom_site_U_iso_or_equiv
_atom_site_adp_type
_atom_site_occupancy
_atom_site_symmetry_multiplicity
_atom_site_calc_flag
_atom_site_refinement_flags
O1 O 0.63330(6) 0.03181(6) 0.04170(4) 0.0337(2) Uani 1.00 1 d .
O2 O 0.59608(6) 0.47218(6) 0.45973(4) 0.0369(2) Uani 1.00 1 d .
N1 N 0.64240(7) 0.12258(7) 0.01977(4) 0.0265(2) Uani 1.00 1 d .
N2 N 0.62393(7) 0.37936(7) 0.47830(4) 0.0290(2) Uani 1.00 1 d .
C1 C 0.54968(9) 0.16067(9) -0.02347(5) 0.0316(3) Uani 1.00 1 d .
C2 C 0.55439(9) 0.23644(10) -0.06122(6) 0.0344(3) Uani 1.00 1 d .
C3 C 0.65435(9) 0.29105(9) -0.05911(5) 0.0302(3) Uani 1.00 1 d .
C4 C 0.72718(9) 0.27859(9) 0.00540(5) 0.0272(3) Uani 1.00 1 d .
C5 C 0.73028(9) 0.17614(8) 0.03293(5) 0.0248(2) Uani 1.00 1 d .
C6 C 0.70248(9) 0.25610(9) -0.11016(5) 0.0275(2) Uani 1.00 1 d .
C7 C 0.68698(10) 0.15879(9) -0.13572(6) 0.0366(3) Uani 1.00 1 d .
C8 C 0.73103(11) 0.13081(10) -0.18252(6) 0.0429(3) Uani 1.00 1 d .
C9 C 0.79042(10) 0.19929(11) -0.20475(6) 0.0414(3) Uani 1.00 1 d .
C10 C 0.80808(11) 0.29566(11) -0.17873(6) 0.0429(4) Uani 1.00 1 d .
C11 C 0.76524(10) 0.32380(10) -0.13164(6) 0.0366(3) Uani 1.00 1 d .
C12 C 0.78246(9) 0.35851(9) 0.03413(5) 0.0309(3) Uani 1.00 1 d .
C13 C 0.84616(9) 0.36718(8) 0.09864(5) 0.0294(3) Uani 1.00 1 d .
C14 C 0.80877(10) 0.33539(9) 0.14779(6) 0.0358(3) Uani 1.00 1 d .
C15 C 0.86634(11) 0.35155(10) 0.20813(6) 0.0414(3) Uani 1.00 1 d .
C16 C 0.96253(11) 0.39788(11) 0.22052(6) 0.0448(3) Uani 1.00 1 d .
C17 C 1.00114(10) 0.42940(10) 0.17232(6) 0.0424(3) Uani 1.00 1 d .
C18 C 0.94314(10) 0.41539(9) 0.11198(6) 0.0344(3) Uani 1.00 1 d .
C19 C 0.82849(9) 0.12867(9) 0.06909(5) 0.0283(3) Uani 1.00 1 d .
C20 C 0.83714(10) 0.07450(9) 0.12341(6) 0.0366(3) Uani 1.00 1 d .
C21 C 0.93139(12) 0.03155(11) 0.15469(7) 0.0522(4) Uani 1.00 1 d .
C22 C 1.01654(12) 0.04049(13) 0.13195(8) 0.0624(5) Uani 1.00 1 d .
C23 C 1.00901(11) 0.09326(13) 0.07815(8) 0.0623(5) Uani 1.00 1 d .
C24 C 0.91567(10) 0.13806(11) 0.04685(7) 0.0439(4) Uani 1.00 1 d .
C25 C 0.56734(9) 0.33533(10) 0.51821(6) 0.0341(3) Uani 1.00 1 d .
C26 C 0.60588(9) 0.25723(10) 0.55443(6) 0.0345(3) Uani 1.00 1 d .
C27 C 0.70728(9) 0.20853(9) 0.55370(5) 0.0302(3) Uani 1.00 1 d .
C28 C 0.72390(8) 0.22479(9) 0.49006(5) 0.0273(3) Uani 1.00 1 d .
C29 C 0.70112(9) 0.32888(9) 0.46476(5) 0.0261(2) Uani 1.00 1 d .
C30 C 0.79800(9) 0.24836(9) 0.60593(5) 0.0293(3) Uani 1.00 1 d .
C31 C 0.79528(11) 0.34395(10) 0.63254(6) 0.0401(3) Uani 1.00 1 d .
C32 C 0.87796(12) 0.37802(11) 0.67983(6) 0.0497(4) Uani 1.00 1 d .
C33 C 0.96413(11) 0.31734(13) 0.70168(6) 0.0498(4) Uani 1.00 1 d .
C34 C 0.96848(10) 0.22219(12) 0.67530(6) 0.0470(4) Uani 1.00 1 d .
C35 C 0.88625(10) 0.18794(10) 0.62764(6) 0.0369(3) Uani 1.00 1 d .
C36 C 0.75581(9) 0.14684(9) 0.46099(5) 0.0301(3) Uani 1.00 1 d .
C37 C 0.76902(9) 0.14236(9) 0.39821(5) 0.0311(3) Uani 1.00 1 d .
C38 C 0.85230(11) 0.08689(10) 0.38831(6) 0.0410(3) Uani 1.00 1 d .
C39 C 0.86851(13) 0.08121(12) 0.33047(8) 0.0568(5) Uani 1.00 1 d .
C40 C 0.80109(15) 0.12877(13) 0.28150(7) 0.0625(5) Uani 1.00 1 d .
C41 C 0.71578(13) 0.18171(11) 0.28961(6) 0.0537(4) Uani 1.00 1 d .
C42 C 0.69918(11) 0.18806(10) 0.34775(6) 0.0391(3) Uani 1.00 1 d .
C43 C 0.76612(9) 0.38126(9) 0.43027(5) 0.0293(3) Uani 1.00 1 d .
C44 C 0.87365(10) 0.37463(10) 0.45309(7) 0.0422(3) Uani 1.00 1 d .
C45 C 0.93824(13) 0.42309(12) 0.42298(9) 0.0607(5) Uani 1.00 1 d .
C46 C 0.89665(15) 0.47702(12) 0.36994(9) 0.0639(5) Uani 1.00 1 d .
C47 C 0.79067(15) 0.48308(11) 0.34656(7) 0.0560(5) Uani 1.00 1 d .
C48 C 0.72495(11) 0.43618(9) 0.37631(6) 0.0400(3) Uani 1.00 1 d .
H1 H 0.4843 0.1305 -0.0248 0.038 Uiso 1.00 1 c R
H2 H 0.4925 0.2570 -0.0911 0.041 Uiso 1.00 1 c R
H3 H 0.6390 0.3621 -0.0652 0.036 Uiso 1.00 1 c R
H4 H 0.6460 0.1109 -0.1206 0.044 Uiso 1.00 1 c R
H5 H 0.8190 0.1804 -0.2375 0.050 Uiso 1.00 1 c R
H6 H 0.7786 0.3900 -0.1135 0.045 Uiso 1.00 1 c R
H7 H 0.7806 0.4180 0.0094 0.038 Uiso 1.00 1 c R
H8 H 0.7429 0.3023 0.1394 0.044 Uiso 1.00 1 c R
H9 H 1.0024 0.4084 0.2621 0.052 Uiso 1.00 1 c R
H10 H 1.0679 0.4607 0.1808 0.050 Uiso 1.00 1 c R
H11 H 0.9693 0.4385 0.0790 0.042 Uiso 1.00 1 c R
H12 H 0.7778 0.0670 0.1387 0.043 Uiso 1.00 1 c R
H13 H 0.9376 -0.0040 0.1924 0.058 Uiso 1.00 1 c R
H14 H 0.5015 0.3632 0.5182 0.042 Uiso 1.00 1 c R
H15 H 0.5686 0.2315 0.5817 0.043 Uiso 1.00 1 c R
H16 H 0.7016 0.1368 0.5594 0.036 Uiso 1.00 1 c R
H17 H 0.7355 0.3861 0.6178 0.048 Uiso 1.00 1 c R
H18 H 0.8749 0.4438 0.6975 0.060 Uiso 1.00 1 c R
H19 H 0.8895 0.1226 0.6095 0.045 Uiso 1.00 1 c R
H20 H 0.7724 0.0854 0.4844 0.035 Uiso 1.00 1 c R
H21 H 0.8985 0.0528 0.4223 0.051 Uiso 1.00 1 c R
H22 H 0.9266 0.0444 0.3247 0.073 Uiso 1.00 1 c R
H23 H 0.6403 0.2238 0.3534 0.045 Uiso 1.00 1 c R
H24 H 0.7625 0.5197 0.3092 0.073 Uiso 1.00 1 c R
H25 H 0.6515 0.4415 0.3599 0.049 Uiso 1.00 1 c R
H26 H 0.7198 0.0637 -0.1995 0.052 Uiso 1.00 1 c R
H27 H 0.8500 0.3432 -0.1933 0.054 Uiso 1.00 1 c R
H28 H 0.8393 0.3307 0.2412 0.050 Uiso 1.00 1 c R
H29 H 1.0808 0.0098 0.1535 0.071 Uiso 1.00 1 c R
H30 H 1.0679 0.0988 0.0623 0.075 Uiso 1.00 1 c R
H31 H 0.9104 0.1759 0.0100 0.054 Uiso 1.00 1 c R
H32 H 1.0207 0.3407 0.7346 0.059 Uiso 1.00 1 c R
H33 H 1.0285 0.1803 0.6899 0.057 Uiso 1.00 1 c R
H34 H 0.8126 0.1251 0.2417 0.079 Uiso 1.00 1 c R
H35 H 0.6686 0.2139 0.2552 0.062 Uiso 1.00 1 c R
H36 H 0.9030 0.3365 0.4897 0.052 Uiso 1.00 1 c R
H37 H 1.0118 0.4183 0.4393 0.078 Uiso 1.00 1 c R
H38 H 0.9414 0.5105 0.3497 0.087 Uiso 1.00 1 c R

loop_
_atom_site_aniso_label
_atom_site_aniso_U_11
_atom_site_aniso_U_22
_atom_site_aniso_U_33
_atom_site_aniso_U_12
_atom_site_aniso_U_13
_atom_site_aniso_U_23
O1 0.0362(4) 0.0237(4) 0.0453(5) -0.0038(3) 0.0182(3) 0.0023(3)
O2 0.0367(4) 0.0258(4) 0.0500(5) 0.0053(3) 0.0147(4) 0.0037(3)
N1 0.0288(5) 0.0245(5) 0.0298(5) -0.0005(4) 0.0141(4) -0.0011(4)
N2 0.0272(5) 0.0272(5) 0.0328(5) -0.0006(4) 0.0086(4) 0.0001(4)
C1 0.0232(6) 0.0376(7) 0.0356(6) 0.0016(5) 0.0109(5) -0.0031(5)
C2 0.0296(6) 0.0412(7) 0.0319(6) 0.0032(5) 0.0077(5) 0.0007(5)
C3 0.0347(6) 0.0271(6) 0.0288(6) 0.0018(5) 0.0090(5) 0.0023(4)
C4 0.0309(6) 0.0275(6) 0.0261(5) -0.0006(5) 0.0127(4) 0.0001(4)
C5 0.0285(6) 0.0249(5) 0.0240(5) -0.0024(4) 0.0121(4) -0.0030(4)
C6 0.0287(6) 0.0291(6) 0.0227(5) 0.0006(4) 0.0037(4) 0.0021(4)
C7 0.0416(7) 0.0321(6) 0.0375(7) -0.0077(5) 0.0134(5) -0.0021(5)
C8 0.0502(8) 0.0372(7) 0.0420(7) -0.0063(6) 0.0139(6) -0.0132(6)
C9 0.0425(7) 0.0501(8) 0.0341(7) -0.0004(6) 0.0145(5) -0.0066(6)
C10 0.0474(8) 0.0428(8) 0.0446(8) -0.0088(6) 0.0230(6) 0.0004(6)
C11 0.0446(7) 0.0301(6) 0.0372(7) -0.0057(5) 0.0149(5) -0.0024(5)
C12 0.0390(6) 0.0267(6) 0.0297(6) -0.0027(5) 0.0142(5) 0.0014(5)
C13 0.0382(6) 0.0199(5) 0.0322(6) -0.0020(5) 0.0132(5) -0.0033(4)
C14 0.0432(7) 0.0310(6) 0.0356(7) -0.0082(5) 0.0149(5) -0.0045(5)
C15 0.0596(8) 0.0364(7) 0.0315(7) -0.0050(6) 0.0181(6) -0.0022(5)
C16 0.0533(8) 0.0421(7) 0.0345(7) -0.0018(6) 0.0045(6) -0.0073(6)
C17 0.0377(7) 0.0393(7) 0.0480(8) -0.0069(6) 0.0077(6) -0.0075(6)
C18 0.0397(7) 0.0287(6) 0.0376(7) -0.0040(5) 0.0154(5) -0.0028(5)
C19 0.0293(6) 0.0244(6) 0.0308(6) -0.0022(4) 0.0075(5) -0.0041(4)
C20 0.0433(7) 0.0339(6) 0.0315(6) 0.0003(5) 0.0083(5) -0.0008(5)
C21 0.0588(9) 0.0449(8) 0.0425(8) 0.0046(7) -0.0038(7) 0.0053(6)
C22 0.0409(9) 0.0597(10) 0.0754(11) 0.0128(7) -0.0031(8) 0.0070(9)
C23 0.0307(7) 0.0718(10) 0.0851(12) 0.0062(7) 0.0170(7) 0.0097(9)
C24 0.0336(7) 0.0475(8) 0.0531(8) 0.0007(6) 0.0161(6) 0.0073(6)
C25 0.0268(6) 0.0393(7) 0.0395(7) -0.0040(5) 0.0146(5) -0.0013(5)
C26 0.0339(6) 0.0404(7) 0.0331(6) -0.0075(5) 0.0157(5) -0.0004(5)
C27 0.0369(6) 0.0253(6) 0.0300(6) -0.0030(5) 0.0118(5) 0.0021(4)
C28 0.0274(6) 0.0276(6) 0.0268(6) -0.0019(4) 0.0069(4) 0.0003(4)
C29 0.0267(5) 0.0270(5) 0.0249(5) -0.0011(4) 0.0072(4) -0.0014(4)
C30 0.0349(6) 0.0312(6) 0.0245(5) -0.0049(5) 0.0129(5) 0.0023(5)
C31 0.0470(8) 0.0348(7) 0.0376(7) -0.0020(6) 0.0102(6) -0.0030(5)
C32 0.0621(9) 0.0466(8) 0.0411(8) -0.0173(7) 0.0152(7) -0.0114(6)
C33 0.0470(8) 0.0694(10) 0.0315(7) -0.0251(7) 0.0082(6) -0.0021(7)
C34 0.0334(7) 0.0648(10) 0.0429(8) -0.0026(6) 0.0103(6) 0.0099(7)
C35 0.0366(7) 0.0401(7) 0.0370(7) -0.0008(5) 0.0148(5) 0.0010(5)
C36 0.0336(6) 0.0268(6) 0.0289(6) -0.0001(5) 0.0066(5) 0.0012(5)
C37 0.0369(6) 0.0253(6) 0.0310(6) -0.0066(5) 0.0090(5) -0.0058(5)
C38 0.0482(8) 0.0338(7) 0.0442(7) -0.0044(6) 0.0180(6) -0.0092(6)
C39 0.0718(11) 0.0512(9) 0.0591(10) -0.0063(8) 0.0377(8) -0.0134(8)
C40 0.0987(13) 0.0568(10) 0.0428(9) -0.0168(9) 0.0375(9) -0.0149(7)
C41 0.0786(11) 0.0457(8) 0.0308(7) -0.0156(8) 0.0048(7) -0.0013(6)
C42 0.0467(7) 0.0346(7) 0.0334(7) -0.0076(6) 0.0066(5) -0.0049(5)
C43 0.0375(6) 0.0244(6) 0.0301(6) -0.0002(5) 0.0162(5) -0.0031(4)
C44 0.0358(7) 0.0422(7) 0.0524(8) -0.0020(6) 0.0187(6) 0.0004(6)
C45 0.0502(9) 0.0562(9) 0.0891(12) -0.0096(7) 0.0419(9) -0.0047(9)
C46 0.0906(13) 0.0408(9) 0.0871(12) -0.0099(8) 0.0697(11) -0.0032(8)
C47 0.0994(13) 0.0361(8) 0.0472(8) 0.0063(8) 0.0446(9) 0.0080(6)
C48 0.0571(8) 0.0322(7) 0.0341(7) 0.0051(6) 0.0185(6) 0.0026(5)

loop_
_atom_type_symbol
_atom_type_description
_atom_type_scat_dispersion_real
_atom_type_scat_dispersion_imag
_atom_type_scat_source
C C 0.003 0.002
;
International Tables for Crystallography
(1992, Vol. C, Tables 4.2.6.8 and 6.1.1.4)
;
H H 0.000 0.000
;
International Tables for Crystallography
(1992, Vol. C, Table 6.1.1.4)
;
N N 0.006 0.003
;
International Tables for Crystallography
(1992, Vol. C, Tables 4.2.6.8 and 6.1.1.4)
;
O O 0.011 0.006
;
International Tables for Crystallography
(1992, Vol. C, Tables 4.2.6.8 and 6.1.1.4)
;

loop_
_geom_angle_atom_site_label_1
_geom_angle_atom_site_label_2
_geom_angle_atom_site_label_3
_geom_angle
_geom_angle_publ_flag
O(1) N(1) C(1) 114.77(8) yes
O(1) N(1) C(5) 124.24(8) yes
C(1) N(1) C(5) 120.92(9) yes
O(2) N(2) C(25) 114.74(9) yes
O(2) N(2) C(29) 124.04(10) yes
C(25) N(2) C(29) 121.15(9) yes
N(1) C(1) C(2) 120.82(10) yes
C(1) C(2) C(3) 122.31(10) yes
C(2) C(3) C(4) 108.09(10) yes
C(2) C(3) C(6) 112.72(9) yes
C(4) C(3) C(6) 113.27(9) yes
C(3) C(4) C(5) 115.93(9) yes
C(3) C(4) C(12) 120.20(10) yes
C(5) C(4) C(12) 123.86(9) yes
N(1) C(5) C(4) 117.61(9) yes
N(1) C(5) C(19) 119.96(9) yes
C(4) C(5) C(19) 122.17(10) yes
C(3) C(6) C(7) 122.59(11) yes
C(3) C(6) C(11) 119.17(10) yes
C(7) C(6) C(11) 118.23(12) yes
C(6) C(7) C(8) 120.65(12) yes
C(7) C(8) C(9) 120.70(12) yes
C(8) C(9) C(10) 119.08(13) yes
C(9) C(10) C(11) 120.54(13) yes
C(6) C(11) C(10) 120.75(12) yes
C(4) C(12) C(13) 129.06(10) yes
C(12) C(13) C(14) 121.57(10) yes
C(12) C(13) C(18) 119.89(11) yes
C(14) C(13) C(18) 118.35(10) yes
C(13) C(14) C(15) 120.70(11) yes
C(14) C(15) C(16) 120.24(13) yes
C(15) C(16) C(17) 119.85(11) yes
C(16) C(17) C(18) 120.20(12) yes
C(13) C(18) C(17) 120.64(12) yes
C(5) C(19) C(20) 123.10(11) yes
C(5) C(19) C(24) 117.92(10) yes
C(20) C(19) C(24) 118.97(11) yes
C(19) C(20) C(21) 120.00(13) yes
C(20) C(21) C(22) 120.46(14) yes
C(21) C(22) C(23) 120.18(13) yes
C(22) C(23) C(24) 120.02(15) yes
C(19) C(24) C(23) 120.34(14) yes
N(2) C(25) C(26) 120.72(11) yes
C(25) C(26) C(27) 121.45(12) yes
C(26) C(27) C(28) 108.36(9) yes
C(26) C(27) C(30) 112.03(10) yes
C(28) C(27) C(30) 112.78(9) yes
C(27) C(28) C(29) 115.13(10) yes
C(27) C(28) C(36) 120.05(10) yes
C(29) C(28) C(36) 124.82(11) yes
N(2) C(29) C(28) 117.43(10) yes
N(2) C(29) C(43) 119.64(10) yes
C(28) C(29) C(43) 122.70(10) yes
C(27) C(30) C(31) 121.88(10) yes
C(27) C(30) C(35) 119.62(10) yes
C(31) C(30) C(35) 118.50(10) yes
C(30) C(31) C(32) 120.81(12) yes
C(31) C(32) C(33) 120.39(13) yes
C(32) C(33) C(34) 119.54(11) yes
C(33) C(34) C(35) 120.34(12) yes
C(30) C(35) C(34) 120.41(12) yes
C(28) C(36) C(37) 129.50(10) yes
C(36) C(37) C(38) 118.92(9) yes
C(36) C(37) C(42) 122.49(11) yes
C(38) C(37) C(42) 118.53(11) yes
C(37) C(38) C(39) 121.08(11) yes
C(38) C(39) C(40) 119.90(16) yes
C(39) C(40) C(41) 120.26(16) yes
C(40) C(41) C(42) 120.16(12) yes
C(37) C(42) C(41) 120.00(13) yes
C(29) C(43) C(44) 118.16(10) yes
C(29) C(43) C(48) 123.27(10) yes
C(44) C(43) C(48) 118.56(12) yes
C(43) C(44) C(45) 120.58(12) yes
C(44) C(45) C(46) 120.23(15) yes
C(45) C(46) C(47) 119.72(18) yes
C(46) C(47) C(48) 120.88(14) yes
C(43) C(48) C(47) 120.01(12) yes
N(1) C(1) H(1) 119.4 no
C(2) C(1) H(1) 119.8 no
C(1) C(2) H(2) 118.9 no
C(3) C(2) H(2) 118.8 no
C(2) C(3) H(3) 107.6 no
C(4) C(3) H(3) 107.3 no
C(6) C(3) H(3) 107.5 no
C(6) C(7) H(4) 119.2 no
C(8) C(7) H(4) 120.1 no
C(7) C(8) H(26) 119.7 no
C(9) C(8) H(26) 119.6 no
C(8) C(9) H(5) 120.5 no
C(10) C(9) H(5) 120.4 no
C(9) C(10) H(27) 119.8 no
C(11) C(10) H(27) 119.7 no
C(6) C(11) H(6) 119.2 no
C(10) C(11) H(6) 120.1 no
C(4) C(12) H(7) 115.4 no
C(13) C(12) H(7) 115.5 no
C(13) C(14) H(8) 119.3 no
C(15) C(14) H(8) 120.0 no
C(14) C(15) H(28) 119.8 no
C(16) C(15) H(28) 119.9 no
C(15) C(16) H(9) 120.2 no
C(17) C(16) H(9) 120.0 no
C(16) C(17) H(10) 119.9 no
C(18) C(17) H(10) 119.9 no
C(13) C(18) H(11) 119.5 no
C(17) C(18) H(11) 119.9 no
C(19) C(20) H(12) 119.5 no
C(21) C(20) H(12) 120.5 no
C(20) C(21) H(13) 119.9 no
C(22) C(21) H(13) 119.7 no
C(21) C(22) H(29) 119.8 no
C(23) C(22) H(29) 120.0 no
C(22) C(23) H(30) 120.1 no
C(24) C(23) H(30) 119.9 no
C(19) C(24) H(31) 119.3 no
C(23) C(24) H(31) 120.4 no
N(2) C(25) H(14) 119.3 no
C(26) C(25) H(14) 120.0 no
C(25) C(26) H(15) 119.2 no
C(27) C(26) H(15) 119.4 no
C(26) C(27) H(16) 108.0 no
C(28) C(27) H(16) 107.6 no
C(30) C(27) H(16) 107.8 no
C(30) C(31) H(17) 119.1 no
C(32) C(31) H(17) 120.1 no
C(31) C(32) H(18) 119.8 no
C(33) C(32) H(18) 119.8 no
C(32) C(33) H(32) 120.2 no
C(34) C(33) H(32) 120.2 no
C(33) C(34) H(33) 119.8 no
C(35) C(34) H(33) 119.9 no
C(30) C(35) H(19) 119.4 no
C(34) C(35) H(19) 120.2 no
C(28) C(36) H(20) 115.3 no
C(37) C(36) H(20) 115.2 no
C(37) C(38) H(21) 119.0 no
C(39) C(38) H(21) 119.9 no
C(38) C(39) H(22) 120.0 no
C(40) C(39) H(22) 120.1 no
C(39) C(40) H(34) 119.8 no
C(41) C(40) H(34) 120.0 no
C(40) C(41) H(35) 119.8 no
C(42) C(41) H(35) 120.0 no
C(37) C(42) H(23) 119.7 no
C(41) C(42) H(23) 120.3 no
C(43) C(44) H(36) 119.5 no
C(45) C(44) H(36) 119.9 no
C(44) C(45) H(37) 119.7 no
C(46) C(45) H(37) 120.1 no
C(45) C(46) H(38) 119.8 no
C(47) C(46) H(38) 120.5 no
C(46) C(47) H(24) 119.1 no
C(48) C(47) H(24) 120.0 no
C(43) C(48) H(25) 119.8 no
C(47) C(48) H(25) 120.2 no

loop_
_geom_bond_atom_site_label_1
_geom_bond_atom_site_label_2
_geom_bond_distance
_geom_bond_publ_flag
O(1) N(1) 1.2997(12) yes
O(2) N(2) 1.3000(11) yes
N(1) C(1) 1.4362(13) yes
N(1) C(5) 1.3258(14) yes
N(2) C(25) 1.4396(17) yes
N(2) C(29) 1.3248(16) yes
C(1) C(2) 1.3144(17) yes
C(2) C(3) 1.4999(17) yes
C(3) C(4) 1.5174(14) yes
C(3) C(6) 1.5289(18) yes
C(4) C(5) 1.4672(15) yes
C(4) C(12) 1.3359(15) yes
C(5) C(19) 1.4751(14) yes
C(6) C(7) 1.3840(16) yes
C(6) C(11) 1.3899(18) yes
C(7) C(8) 1.386(2) yes
C(8) C(9) 1.374(2) yes
C(9) C(10) 1.3780(19) yes
C(10) C(11) 1.382(2) yes
C(12) C(13) 1.4709(14) yes
C(13) C(14) 1.3932(19) yes
C(13) C(18) 1.3943(17) yes
C(14) C(15) 1.3799(17) yes
C(15) C(16) 1.375(2) yes
C(16) C(17) 1.383(2) yes
C(17) C(18) 1.3776(16) yes
C(19) C(20) 1.3875(17) yes
C(19) C(24) 1.390(2) yes
C(20) C(21) 1.3797(18) yes
C(21) C(22) 1.371(2) yes
C(22) C(23) 1.371(2) yes
C(23) C(24) 1.3805(18) yes
C(25) C(26) 1.3167(17) yes
C(26) C(27) 1.4974(17) yes
C(27) C(28) 1.5208(17) yes
C(27) C(30) 1.5279(14) yes
C(28) C(29) 1.4699(16) yes
C(28) C(36) 1.3384(17) yes
C(29) C(43) 1.4780(18) yes
C(30) C(31) 1.3864(17) yes
C(30) C(35) 1.3887(16) yes
C(31) C(32) 1.3791(17) yes
C(32) C(33) 1.370(2) yes
C(33) C(34) 1.382(2) yes
C(34) C(35) 1.3809(16) yes
C(36) C(37) 1.4701(17) yes
C(37) C(38) 1.3926(19) yes
C(37) C(42) 1.3896(15) yes
C(38) C(39) 1.377(2) yes
C(39) C(40) 1.365(2) yes
C(40) C(41) 1.384(2) yes
C(41) C(42) 1.386(2) yes
C(43) C(44) 1.3870(16) yes
C(43) C(48) 1.3859(16) yes
C(44) C(45) 1.384(2) yes
C(45) C(46) 1.364(2) yes
C(46) C(47) 1.369(2) yes
C(47) C(48) 1.381(2) yes
C(1) H(1) 0.950 no
C(2) H(2) 0.950 no
C(3) H(3) 0.950 no
C(7) H(4) 0.950 no
C(8) H(26) 0.950 no
C(9) H(5) 0.950 no
C(10) H(27) 0.950 no
C(11) H(6) 0.950 no
C(12) H(7) 0.950 no
C(14) H(8) 0.950 no
C(15) H(28) 0.950 no
C(16) H(9) 0.950 no
C(17) H(10) 0.950 no
C(18) H(11) 0.950 no
C(20) H(12) 0.950 no
C(21) H(13) 0.950 no
C(22) H(29) 0.950 no
C(23) H(30) 0.950 no
C(24) H(31) 0.950 no
C(25) H(14) 0.950 no
C(26) H(15) 0.950 no
C(27) H(16) 0.950 no
C(31) H(17) 0.950 no
C(32) H(18) 0.950 no
C(33) H(32) 0.950 no
C(34) H(33) 0.950 no
C(35) H(19) 0.950 no
C(36) H(20) 0.950 no
C(38) H(21) 0.950 no
C(39) H(22) 0.950 no
C(40) H(34) 0.950 no
C(41) H(35) 0.950 no
C(42) H(23) 0.950 no
C(44) H(36) 0.950 no
C(45) H(37) 0.950 no
C(46) H(38) 0.950 no
C(47) H(24) 0.950 no
C(48) H(25) 0.950 no

loop_
_geom_contact_atom_site_label_1
_geom_contact_atom_site_label_2
_geom_contact_distance
_geom_contact_site_symmetry_2
O(1) C(1) 2.3055(13) .
O(1) C(1) 3.4441(14) 3_655
O(1) C(2) 3.4982(15) .
O(1) C(5) 2.3208(13) .
O(1) C(11) 3.4305(14) 2_645
O(1) C(12) 3.2109(15) 2_645
O(1) C(18) 3.4031(17) 4_455
O(1) C(19) 2.8049(14) .
O(1) C(20) 2.8880(13) .
O(2) O(2) 3.5912(13) 3_666
O(2) C(25) 2.3084(16) .
O(2) C(25) 3.4456(15) 3_666
O(2) C(26) 3.4985(15) .
O(2) C(29) 2.3180(14) .
O(2) C(35) 3.4739(15) 2_656
O(2) C(36) 3.2142(13) 2_656
O(2) C(38) 3.2986(15) 4_455
O(2) C(43) 2.7928(15) .
O(2) C(48) 2.9061(18) .
N(1) C(2) 2.3926(14) .
N(1) C(3) 2.8533(15) .
N(1) C(4) 2.3902(15) .
N(1) C(12) 3.5653(14) .
N(1) C(19) 2.4263(13) .
N(1) C(20) 3.0422(13) .
N(1) C(24) 3.5314(16) .
N(2) C(26) 2.3964(16) .
N(2) C(27) 2.8342(14) .
N(2) C(28) 2.3895(14) .
N(2) C(30) 3.5905(13) .
N(2) C(36) 3.5770(15) .
N(2) C(43) 2.4241(16) .
N(2) C(44) 3.5266(17) .
N(2) C(48) 3.0499(18) .
C(1) O(1) 2.3055(13) .
C(1) O(1) 3.4441(14) 3_655
C(1) C(3) 2.4668(17) .
C(1) C(4) 2.7463(16) .
C(1) C(5) 2.4035(15) .
C(1) C(6) 3.4145(18) .
C(1) C(7) 3.4982(19) .
C(2) O(1) 3.4982(15) .
C(2) N(1) 2.3926(14) .
C(2) C(4) 2.4425(15) .
C(2) C(5) 2.8077(14) .
C(2) C(6) 2.5216(19) .
C(2) C(7) 2.927(2) .
C(2) C(12) 3.5788(15) .
C(3) N(1) 2.8533(15) .
C(3) C(1) 2.4668(17) .
C(3) C(5) 2.5302(14) .
C(3) C(7) 2.5559(18) .
C(3) C(11) 2.5181(19) .
C(3) C(12) 2.4751(14) .
C(4) N(1) 2.3902(15) .
C(4) C(1) 2.7463(16) .
C(4) C(2) 2.4425(15) .
C(4) C(6) 2.5442(15) .
C(4) C(7) 3.4432(17) .
C(4) C(11) 3.3083(18) .
C(4) C(13) 2.5347(14) .
C(4) C(14) 3.1736(16) .
C(4) C(19) 2.5755(15) .
C(4) C(24) 3.0424(17) .
C(5) O(1) 2.3208(13) .
C(5) C(1) 2.4035(15) .
C(5) C(2) 2.8077(14) .
C(5) C(3) 2.5302(14) .
C(5) C(6) 3.3038(15) .
C(5) C(12) 2.4740(15) .
C(5) C(13) 3.0851(14) .
C(5) C(14) 3.2542(16) .
C(5) C(20) 2.5173(15) .
C(5) C(24) 2.4555(18) .
C(6) C(1) 3.4145(18) .
C(6) C(2) 2.5216(19) .
C(6) C(4) 2.5442(15) .
C(6) C(5) 3.3038(15) .
C(6) C(8) 2.4068(18) .
C(6) C(9) 2.7934(19) .
C(6) C(10) 2.410(2) .
C(6) C(12) 3.3980(15) .
C(7) C(1) 3.4982(19) .
C(7) C(2) 2.927(2) .
C(7) C(3) 2.5559(18) .
C(7) C(4) 3.4432(17) .
C(7) C(9) 2.399(2) .
C(7) C(10) 2.752(2) .
C(7) C(11) 2.3806(17) .
C(8) C(6) 2.4068(18) .
C(8) C(10) 2.3724(19) .
C(8) C(11) 2.7485(18) .
C(9) C(6) 2.7934(19) .
C(9) C(7) 2.399(2) .
C(9) C(11) 2.397(2) .
C(10) C(6) 2.410(2) .
C(10) C(7) 2.752(2) .
C(10) C(8) 2.3724(19) .
C(11) O(1) 3.4305(14) 2_655
C(11) C(3) 2.5181(19) .
C(11) C(4) 3.3083(18) .
C(11) C(7) 2.3806(17) .
C(11) C(8) 2.7485(18) .
C(11) C(9) 2.397(2) .
C(11) C(20) 3.5644(17) 2_655
C(12) O(1) 3.2109(15) 2_655
C(12) N(1) 3.5653(14) .
C(12) C(2) 3.5788(15) .
C(12) C(3) 2.4751(14) .
C(12) C(5) 2.4740(15) .
C(12) C(6) 3.3980(15) .
C(12) C(14) 2.5001(17) .
C(12) C(18) 2.4803(15) .
C(12) C(19) 3.1144(16) .
C(12) C(24) 3.3479(18) .
C(13) C(4) 2.5347(14) .
C(13) C(5) 3.0851(14) .
C(13) C(15) 2.4100(17) .
C(13) C(16) 2.7838(15) .
C(13) C(17) 2.4082(15) .
C(13) C(19) 3.1732(15) .
C(13) C(24) 3.4227(18) .
C(14) C(4) 3.1736(16) .
C(14) C(5) 3.2542(16) .
C(14) C(12) 2.5001(17) .
C(14) C(16) 2.3888(17) .
C(14) C(17) 2.7583(18) .
C(14) C(18) 2.394(2) .
C(14) C(19) 3.2721(17) .
C(14) C(20) 3.4802(16) .
C(15) C(13) 2.4100(17) .
C(15) C(17) 2.387(2) .
C(15) C(18) 2.760(2) .
C(15) C(40) 3.562(2) .
C(16) C(13) 2.7838(15) .
C(16) C(14) 2.3888(17) .
C(16) C(18) 2.3928(19) .
C(16) C(41) 3.467(2) 4_555
C(17) C(13) 2.4082(15) .
C(17) C(14) 2.7583(18) .
C(17) C(15) 2.387(2) .
C(18) O(1) 3.4031(17) 4_555
C(18) C(12) 2.4803(15) .
C(18) C(14) 2.394(2) .
C(18) C(15) 2.760(2) .
C(18) C(16) 2.3928(19) .
C(19) O(1) 2.8049(14) .
C(19) N(1) 2.4263(13) .
C(19) C(4) 2.5755(15) .
C(19) C(12) 3.1144(16) .
C(19) C(13) 3.1732(15) .
C(19) C(14) 3.2721(17) .
C(19) C(21) 2.3965(17) .
C(19) C(22) 2.7688(18) .
C(19) C(23) 2.4037(19) .
C(20) O(1) 2.8880(13) .
C(20) N(1) 3.0422(13) .
C(20) C(5) 2.5173(15) .
C(20) C(11) 3.5644(17) 2_645
C(20) C(14) 3.4802(16) .
C(20) C(22) 2.388(2) .
C(20) C(23) 2.760(2) .
C(20) C(24) 2.393(2) .
C(21) C(19) 2.3965(17) .
C(21) C(23) 2.377(2) .
C(21) C(24) 2.751(2) .
C(22) C(19) 2.7688(18) .
C(22) C(20) 2.388(2) .
C(22) C(24) 2.383(2) .
C(23) C(19) 2.4037(19) .
C(23) C(20) 2.760(2) .
C(23) C(21) 2.377(2) .
C(24) N(1) 3.5314(16) .
C(24) C(4) 3.0424(17) .
C(24) C(5) 2.4555(18) .
C(24) C(12) 3.3479(18) .
C(24) C(13) 3.4227(18) .
C(24) C(20) 2.393(2) .
C(24) C(21) 2.751(2) .
C(24) C(22) 2.383(2) .
C(25) O(2) 2.3084(16) .
C(25) O(2) 3.4456(15) 3_666
C(25) C(27) 2.4563(16) .
C(25) C(28) 2.7480(17) .
C(25) C(29) 2.4085(19) .
C(25) C(30) 3.3638(15) .
C(25) C(31) 3.4036(16) .
C(26) O(2) 3.4985(15) .
C(26) N(2) 2.3964(16) .
C(26) C(28) 2.4474(18) .
C(26) C(29) 2.8183(19) .
C(26) C(30) 2.5087(15) .
C(26) C(31) 2.8832(16) .
C(26) C(36) 3.5730(19) .
C(27) N(2) 2.8342(14) .
C(27) C(25) 2.4563(16) .
C(27) C(29) 2.5243(16) .
C(27) C(31) 2.5484(16) .
C(27) C(35) 2.5220(15) .
C(27) C(36) 2.4784(17) .
C(28) N(2) 2.3895(14) .
C(28) C(25) 2.7480(17) .
C(28) C(26) 2.4474(18) .
C(28) C(30) 2.5392(14) .
C(28) C(31) 3.4506(16) .
C(28) C(35) 3.2896(15) .
C(28) C(37) 2.5407(17) .
C(28) C(42) 3.1611(17) .
C(28) C(43) 2.5869(16) .
C(28) C(44) 3.0648(18) .
C(29) O(2) 2.3180(14) .
C(29) C(25) 2.4085(19) .
C(29) C(26) 2.8183(19) .
C(29) C(27) 2.5243(16) .
C(29) C(30) 3.2555(14) .
C(29) C(36) 2.4897(16) .
C(29) C(37) 3.1149(17) .
C(29) C(42) 3.2010(18) .
C(29) C(44) 2.4583(19) .
C(29) C(48) 2.5204(18) .
C(30) N(2) 3.5905(13) .
C(30) C(25) 3.3638(15) .
C(30) C(26) 2.5087(15) .
C(30) C(28) 2.5392(14) .
C(30) C(29) 3.2555(14) .
C(30) C(32) 2.4046(17) .
C(30) C(33) 2.7822(16) .
C(30) C(34) 2.4035(15) .
C(30) C(36) 3.4172(15) .
C(31) C(25) 3.4036(16) .
C(31) C(26) 2.8832(16) .
C(31) C(27) 2.5484(16) .
C(31) C(28) 3.4506(16) .
C(31) C(33) 2.3856(17) .
C(31) C(34) 2.7495(18) .
C(31) C(35) 2.3849(19) .
C(32) C(30) 2.4046(17) .
C(32) C(34) 2.378(2) .
C(32) C(35) 2.7555(19) .
C(33) C(30) 2.7822(16) .
C(33) C(31) 2.3856(17) .
C(33) C(35) 2.3972(19) .
C(34) C(30) 2.4035(15) .
C(34) C(31) 2.7495(18) .
C(34) C(32) 2.378(2) .
C(35) O(2) 3.4739(15) 2_646
C(35) C(27) 2.5220(15) .
C(35) C(28) 3.2896(15) .
C(35) C(31) 2.3849(19) .
C(35) C(32) 2.7555(19) .
C(35) C(33) 2.3972(19) .
C(35) C(48) 3.5909(18) 2_646
C(36) O(2) 3.2142(13) 2_646
C(36) N(2) 3.5770(15) .
C(36) C(26) 3.5730(19) .
C(36) C(27) 2.4784(17) .
C(36) C(29) 2.4897(16) .
C(36) C(30) 3.4172(15) .
C(36) C(38) 2.466(2) .
C(36) C(42) 2.5073(16) .
C(36) C(43) 3.1428(16) .
C(36) C(44) 3.3854(17) .
C(37) C(28) 2.5407(17) .
C(37) C(29) 3.1149(17) .
C(37) C(39) 2.411(2) .
C(37) C(40) 2.776(2) .
C(37) C(41) 2.4038(16) .
C(37) C(43) 3.1977(16) .
C(37) C(44) 3.4186(17) .
C(38) O(2) 3.2986(15) 4_555
C(38) C(36) 2.466(2) .
C(38) C(40) 2.3731(19) .
C(38) C(41) 2.7486(17) .
C(38) C(42) 2.3914(18) .
C(39) C(37) 2.411(2) .
C(39) C(41) 2.384(2) .
C(39) C(42) 2.768(2) .
C(40) C(15) 3.562(2) .
C(40) C(37) 2.776(2) .
C(40) C(38) 2.3731(19) .
C(40) C(42) 2.401(2) .
C(41) C(16) 3.467(2) 4_455
C(41) C(37) 2.4038(16) .
C(41) C(38) 2.7486(17) .
C(41) C(39) 2.384(2) .
C(42) C(28) 3.1611(17) .
C(42) C(29) 3.2010(18) .
C(42) C(36) 2.5073(16) .
C(42) C(38) 2.3914(18) .
C(42) C(39) 2.768(2) .
C(42) C(40) 2.401(2) .
C(42) C(43) 3.1096(17) .
C(42) C(48) 3.2957(17) .
C(43) O(2) 2.7928(15) .
C(43) N(2) 2.4241(16) .
C(43) C(28) 2.5869(16) .
C(43) C(36) 3.1428(16) .
C(43) C(37) 3.1977(16) .
C(43) C(42) 3.1096(17) .
C(43) C(45) 2.407(2) .
C(43) C(46) 2.777(2) .
C(43) C(47) 2.397(2) .
C(44) N(2) 3.5266(17) .
C(44) C(28) 3.0648(18) .
C(44) C(29) 2.4583(19) .
C(44) C(36) 3.3854(17) .
C(44) C(37) 3.4186(17) .
C(44) C(46) 2.383(2) .
C(44) C(47) 2.740(2) .
C(44) C(48) 2.3838(17) .
C(45) C(43) 2.407(2) .
C(45) C(47) 2.363(2) .
C(45) C(48) 2.754(2) .
C(46) C(43) 2.777(2) .
C(46) C(44) 2.383(2) .
C(46) C(48) 2.392(2) .
C(47) C(43) 2.397(2) .
C(47) C(44) 2.740(2) .
C(47) C(45) 2.363(2) .
C(48) O(2) 2.9061(18) .
C(48) N(2) 3.0499(18) .
C(48) C(29) 2.5204(18) .
C(48) C(35) 3.5909(18) 2_656
C(48) C(42) 3.2957(17) .
C(48) C(44) 2.3838(17) .
C(48) C(45) 2.754(2) .
C(48) C(46) 2.392(2) .
O(1) H(1) 2.492 .
O(1) H(1) 2.597 3_655
O(1) H(6) 2.522 2_645
O(1) H(7) 2.357 2_645
O(1) H(10) 3.469 4_455
O(1) H(11) 2.947 2_645
O(1) H(11) 2.575 4_455
O(1) H(12) 2.525 .
O(2) H(14) 2.498 .
O(2) H(14) 2.625 3_666
O(2) H(16) 3.563 2_656
O(2) H(19) 2.542 2_656
O(2) H(20) 2.372 2_656
O(2) H(21) 2.835 2_656
O(2) H(21) 2.557 4_455
O(2) H(22) 3.258 4_455
O(2) H(25) 2.577 .
N(1) H(1) 2.075 .
N(1) H(2) 3.249 .
N(1) H(4) 3.173 .
N(1) H(7) 2.993 2_645
N(1) H(8) 3.541 .
N(1) H(11) 3.331 2_645
N(1) H(11) 3.067 4_455
N(1) H(12) 2.879 .
N(2) H(14) 2.077 .
N(2) H(15) 3.255 .
N(2) H(17) 3.082 .
N(2) H(20) 3.031 2_656
N(2) H(21) 3.249 2_656
N(2) H(21) 3.055 4_455
N(2) H(23) 3.518 .
N(2) H(25) 2.898 .
C(1) H(2) 1.959 .
C(1) H(3) 3.129 .
C(1) H(4) 2.893 .
C(1) H(11) 3.135 2_645
C(1) H(11) 3.078 4_455
C(1) H(31) 3.051 4_455
C(2) H(1) 1.967 .
C(2) H(3) 2.004 .
C(2) H(4) 2.616 .
C(2) H(27) 3.591 4_455
C(2) H(30) 3.474 4_455
C(2) H(31) 3.038 4_455
C(3) H(1) 3.327 .
C(3) H(2) 2.127 .
C(3) H(4) 2.711 .
C(3) H(6) 2.647 .
C(3) H(7) 2.554 .
C(3) H(30) 3.542 4_455
C(4) H(2) 3.297 .
C(4) H(3) 2.016 .
C(4) H(4) 3.506 .
C(4) H(6) 3.274 .
C(4) H(7) 1.944 .
C(4) H(8) 2.978 .
C(4) H(30) 3.190 4_455
C(4) H(31) 2.762 .
C(5) H(1) 3.236 .
C(5) H(3) 3.278 .
C(5) H(4) 3.432 .
C(5) H(7) 3.294 .
C(5) H(7) 3.488 2_645
C(5) H(8) 2.870 .
C(5) H(12) 2.693 .
C(5) H(31) 2.590 .
C(6) H(2) 2.945 .
C(6) H(3) 2.029 .
C(6) H(4) 2.026 .
C(6) H(6) 2.030 .
C(6) H(7) 3.350 .
C(6) H(26) 3.260 .
C(6) H(27) 3.263 .
C(6) H(31) 3.461 .
C(7) H(2) 3.284 .
C(7) H(3) 3.240 .
C(7) H(5) 3.258 .
C(7) H(6) 3.238 .
C(7) H(26) 2.032 .
C(7) H(32) 3.144 4_454
C(8) H(4) 2.036 .
C(8) H(5) 2.029 .
C(8) H(24) 3.216 2_645
C(8) H(27) 3.231 .
C(8) H(29) 3.030 3_755
C(8) H(32) 2.936 4_454
C(9) H(2) 3.216 4_555
C(9) H(4) 3.254 .
C(9) H(6) 3.253 .
C(9) H(24) 3.252 2_645
C(9) H(26) 2.020 .
C(9) H(27) 2.026 .
C(9) H(29) 3.258 3_755
C(9) H(32) 3.519 4_454
C(10) H(2) 2.783 4_555
C(10) H(5) 2.032 .
C(10) H(6) 2.032 .
C(10) H(10) 3.585 3_765
C(10) H(26) 3.231 .
C(11) H(1) 3.289 4_555
C(11) H(2) 3.099 4_555
C(11) H(3) 2.586 .
C(11) H(4) 3.239 .
C(11) H(5) 3.256 .
C(11) H(7) 3.352 .
C(11) H(12) 3.216 2_655
C(11) H(13) 3.492 2_655
C(11) H(27) 2.028 .
C(12) H(1) 3.310 4_555
C(12) H(3) 2.512 .
C(12) H(6) 3.330 .
C(12) H(8) 2.664 .
C(12) H(11) 2.634 .
C(12) H(30) 3.143 4_455
C(12) H(31) 3.061 .
C(13) H(4) 3.212 2_655
C(13) H(7) 2.066 .
C(13) H(8) 2.035 .
C(13) H(10) 3.264 .
C(13) H(11) 2.037 .
C(13) H(28) 3.265 .
C(13) H(31) 3.441 .
C(14) H(7) 3.215 .
C(14) H(9) 3.247 .
C(14) H(11) 3.253 .
C(14) H(12) 3.521 .
C(14) H(26) 3.254 2_655
C(14) H(28) 2.028 .
C(14) H(30) 3.372 4_455
C(14) H(34) 3.450 .
C(15) H(8) 2.029 .
C(15) H(9) 2.026 .
C(15) H(10) 3.244 .
C(15) H(26) 2.979 2_655
C(15) H(34) 3.175 .
C(15) H(35) 3.579 .
C(16) H(8) 3.245 .
C(16) H(10) 2.031 .
C(16) H(11) 3.249 .
C(16) H(18) 3.188 3_766
C(16) H(26) 3.190 2_655
C(16) H(28) 2.024 .
C(16) H(32) 3.543 3_766
C(16) H(35) 3.018 4_555
C(16) H(38) 3.333 .
C(17) H(4) 3.090 2_655
C(17) H(9) 2.032 .
C(17) H(11) 2.026 .
C(17) H(18) 3.373 3_766
C(17) H(27) 3.525 3_765
C(17) H(28) 3.245 .
C(17) H(35) 3.110 4_555
C(18) H(1) 3.320 4_555
C(18) H(4) 2.841 2_655
C(18) H(7) 2.699 .
C(18) H(8) 3.252 .
C(18) H(9) 3.249 .
C(18) H(10) 2.026 .
C(19) H(3) 3.504 2_645
C(19) H(7) 3.371 2_645
C(19) H(8) 3.147 .
C(19) H(12) 2.032 .
C(19) H(13) 3.254 .
C(19) H(30) 3.260 .
C(19) H(31) 2.032 .
C(20) H(3) 3.115 2_645
C(20) H(6) 2.832 2_645
C(20) H(8) 3.280 .
C(20) H(13) 2.028 .
C(20) H(29) 3.243 .
C(20) H(31) 3.249 .
C(20) H(34) 2.843 .
C(21) H(3) 2.962 2_645
C(21) H(6) 3.268 2_645
C(21) H(12) 2.033 .
C(21) H(29) 2.019 .
C(21) H(30) 3.234 .
C(21) H(34) 3.083 .
C(22) H(3) 3.202 2_645
C(22) H(12) 3.246 .
C(22) H(13) 2.018 .
C(22) H(30) 2.021 .
C(22) H(31) 3.242 .
C(23) H(3) 3.568 2_645
C(23) H(8) 3.336 4_555
C(23) H(13) 3.232 .
C(23) H(29) 2.021 .
C(23) H(31) 2.033 .
C(24) H(12) 3.251 .
C(24) H(29) 3.241 .
C(24) H(30) 2.029 .
C(25) H(15) 1.963 .
C(25) H(16) 3.138 .
C(25) H(17) 2.780 .
C(25) H(19) 3.576 4_455
C(25) H(21) 3.113 2_656
C(25) H(21) 3.031 4_455
C(25) H(36) 3.075 4_455
C(26) H(14) 1.971 .
C(26) H(16) 2.006 .
C(26) H(17) 2.547 .
C(26) H(33) 3.567 4_455
C(26) H(36) 2.962 4_455
C(26) H(37) 3.425 4_455
C(27) H(14) 3.321 .
C(27) H(15) 2.131 .
C(27) H(17) 2.697 .
C(27) H(19) 2.658 .
C(27) H(20) 2.549 .
C(27) H(37) 3.532 4_455
C(28) H(15) 3.297 .
C(28) H(16) 2.022 .
C(28) H(17) 3.527 .
C(28) H(19) 3.259 .
C(28) H(20) 1.944 .
C(28) H(23) 2.969 .
C(28) H(36) 2.798 .
C(28) H(37) 3.319 4_455
C(29) H(14) 3.236 .
C(29) H(16) 3.284 .
C(29) H(17) 3.425 .
C(29) H(20) 3.307 .
C(29) H(20) 3.519 2_656
C(29) H(23) 2.774 .
C(29) H(25) 2.700 .
C(29) H(36) 2.597 .
C(30) H(5) 3.564 1_556
C(30) H(15) 2.965 .
C(30) H(16) 2.031 .
C(30) H(17) 2.026 .
C(30) H(18) 3.259 .
C(30) H(19) 2.032 .
C(30) H(20) 3.403 .
C(30) H(33) 3.259 .
C(30) H(36) 3.478 .
C(31) H(5) 3.558 1_556
C(31) H(15) 3.271 .
C(31) H(16) 3.230 .
C(31) H(18) 2.026 .
C(31) H(19) 3.244 .
C(31) H(32) 3.244 .
C(32) H(5) 3.390 1_556
C(32) H(9) 3.295 3_766
C(32) H(17) 2.029 .
C(32) H(27) 3.010 1_556
C(32) H(32) 2.023 .
C(32) H(33) 3.235 .
C(32) H(38) 3.036 3_766
C(33) H(5) 3.199 1_556
C(33) H(15) 3.415 4_555
C(33) H(17) 3.242 .
C(33) H(18) 2.019 .
C(33) H(19) 3.255 .
C(33) H(27) 3.157 1_556
C(33) H(33) 2.029 .
C(33) H(38) 2.957 3_766
C(34) H(5) 3.199 1_556
C(34) H(15) 2.846 4_555
C(34) H(18) 3.237 .
C(34) H(19) 2.032 .
C(34) H(32) 2.034 .
C(35) H(5) 3.388 1_556
C(35) H(14) 3.304 4_555
C(35) H(15) 3.073 4_555
C(35) H(16) 2.607 .
C(35) H(17) 3.242 .
C(35) H(20) 3.434 .
C(35) H(24) 3.505 2_646
C(35) H(25) 3.274 2_646
C(35) H(32) 3.255 .
C(35) H(33) 2.029 .
C(36) H(14) 3.178 4_555
C(36) H(16) 2.511 .
C(36) H(19) 3.342 .
C(36) H(21) 2.604 .
C(36) H(23) 2.682 .
C(36) H(36) 3.112 .
C(36) H(37) 3.267 4_455
C(37) H(14) 3.510 4_555
C(37) H(17) 3.357 2_646
C(37) H(18) 3.571 2_646
C(37) H(20) 2.062 .
C(37) H(21) 2.031 .
C(37) H(22) 3.266 .
C(37) H(23) 2.035 .
C(37) H(35) 3.262 .
C(37) H(36) 3.437 .
C(38) H(14) 3.120 4_555
C(38) H(17) 2.854 2_646
C(38) H(20) 2.655 .
C(38) H(22) 2.026 .
C(38) H(23) 3.252 .
C(38) H(34) 3.231 .
C(39) H(17) 3.259 2_646
C(39) H(21) 2.025 .
C(39) H(34) 2.013 .
C(39) H(35) 3.238 .
C(40) H(10) 3.507 4_455
C(40) H(12) 3.241 .
C(40) H(13) 3.508 .
C(40) H(18) 3.485 2_646
C(40) H(21) 3.230 .
C(40) H(22) 2.017 .
C(40) H(23) 3.260 .
C(40) H(28) 2.873 .
C(40) H(35) 2.031 .
C(41) H(9) 2.982 4_455
C(41) H(10) 3.267 4_455
C(41) H(18) 3.369 2_646
C(41) H(22) 3.243 .
C(41) H(23) 2.038 .
C(41) H(28) 2.940 .
C(41) H(34) 2.033 .
C(42) H(9) 3.068 4_455
C(42) H(18) 3.405 2_646
C(42) H(20) 3.245 .
C(42) H(21) 3.247 .
C(42) H(25) 3.388 .
C(42) H(34) 3.258 .
C(42) H(35) 2.035 .
C(43) H(16) 3.357 2_656
C(43) H(20) 3.400 2_656
C(43) H(23) 2.903 .
C(43) H(24) 3.254 .
C(43) H(25) 2.032 .
C(43) H(36) 2.031 .
C(43) H(37) 3.261 .
C(44) H(15) 3.594 4_555
C(44) H(16) 3.549 2_656
C(44) H(25) 3.245 .
C(44) H(37) 2.030 .
C(44) H(38) 3.240 .
C(45) H(16) 3.433 2_656
C(45) H(24) 3.216 .
C(45) H(36) 2.032 .
C(45) H(38) 2.013 .
C(46) H(9) 3.245 .
C(46) H(15) 3.481 2_656
C(46) H(16) 3.115 2_656
C(46) H(24) 2.010 .
C(46) H(25) 3.247 .
C(46) H(28) 3.374 .
C(46) H(36) 3.238 .
C(46) H(37) 2.016 .
C(47) H(5) 3.578 2_655
C(47) H(16) 2.893 2_656
C(47) H(19) 3.368 2_656
C(47) H(25) 2.033 .
C(47) H(26) 3.434 2_655
C(47) H(28) 3.287 .
C(47) H(37) 3.223 .
C(47) H(38) 2.023 .
C(48) H(16) 3.017 2_656
C(48) H(19) 2.932 2_656
C(48) H(23) 2.980 .
C(48) H(24) 2.031 .
C(48) H(36) 3.243 .
C(48) H(38) 3.251 .
H(1) O(1) 2.492 .
H(1) O(1) 2.597 3_655
H(1) N(1) 2.075 .
H(1) C(2) 1.967 .
H(1) C(3) 3.327 .
H(1) C(5) 3.236 .
H(1) C(11) 3.289 4_455
H(1) C(12) 3.310 4_455
H(1) C(18) 3.320 4_455
H(1) H(1) 3.567 3_655
H(1) H(2) 2.246 .
H(1) H(4) 3.449 .
H(1) H(6) 2.929 4_455
H(1) H(7) 3.082 4_455
H(1) H(11) 2.922 2_645
H(1) H(11) 2.558 4_455
H(1) H(31) 2.892 4_455
H(2) N(1) 3.249 .
H(2) C(1) 1.959 .
H(2) C(3) 2.127 .
H(2) C(4) 3.297 .
H(2) C(6) 2.945 .
H(2) C(7) 3.284 .
H(2) C(9) 3.216 4_455
H(2) C(10) 2.783 4_455
H(2) C(11) 3.099 4_455
H(2) H(1) 2.246 .
H(2) H(3) 2.325 .
H(2) H(4) 2.999 .
H(2) H(5) 3.561 4_455
H(2) H(6) 3.356 4_455
H(2) H(27) 2.864 4_455
H(2) H(31) 2.913 4_455
H(3) C(1) 3.129 .
H(3) C(2) 2.004 .
H(3) C(4) 2.016 .
H(3) C(5) 3.278 .
H(3) C(6) 2.029 .
H(3) C(7) 3.240 .
H(3) C(11) 2.586 .
H(3) C(12) 2.512 .
H(3) C(19) 3.504 2_655
H(3) C(20) 3.115 2_655
H(3) C(21) 2.962 2_655
H(3) C(22) 3.202 2_655
H(3) C(23) 3.568 2_655
H(3) H(2) 2.325 .
H(3) H(4) 3.513 .
H(3) H(6) 2.426 .
H(3) H(7) 2.274 .
H(3) H(12) 3.477 2_655
H(3) H(13) 3.267 2_655
H(3) H(30) 3.292 4_455
H(4) N(1) 3.173 .
H(4) C(1) 2.893 .
H(4) C(2) 2.616 .
H(4) C(3) 2.711 .
H(4) C(4) 3.506 .
H(4) C(5) 3.432 .
H(4) C(6) 2.026 .
H(4) C(8) 2.036 .
H(4) C(9) 3.254 .
H(4) C(11) 3.239 .
H(4) C(13) 3.212 2_645
H(4) C(17) 3.090 2_645
H(4) C(18) 2.841 2_645
H(4) H(1) 3.449 .
H(4) H(2) 2.999 .
H(4) H(3) 3.513 .
H(4) H(7) 3.492 2_645
H(4) H(10) 3.419 2_645
H(4) H(11) 3.012 2_645
H(4) H(26) 2.333 .
H(4) H(32) 3.288 4_454
H(5) C(7) 3.258 .
H(5) C(8) 2.029 .
H(5) C(10) 2.032 .
H(5) C(11) 3.256 .
H(5) C(30) 3.564 1_554
H(5) C(31) 3.558 1_554
H(5) C(32) 3.390 1_554
H(5) C(33) 3.199 1_554
H(5) C(34) 3.199 1_554
H(5) C(35) 3.388 1_554
H(5) C(47) 3.578 2_645
H(5) H(2) 3.561 4_555
H(5) H(24) 2.684 2_645
H(5) H(26) 2.326 .
H(5) H(27) 2.331 .
H(5) H(29) 3.180 3_755
H(5) H(32) 3.591 1_554
H(5) H(33) 3.597 1_554
H(6) O(1) 2.522 2_655
H(6) C(3) 2.647 .
H(6) C(4) 3.274 .
H(6) C(6) 2.030 .
H(6) C(7) 3.238 .
H(6) C(9) 3.253 .
H(6) C(10) 2.032 .
H(6) C(12) 3.330 .
H(6) C(20) 2.832 2_655
H(6) C(21) 3.268 2_655
H(6) H(1) 2.929 4_555
H(6) H(2) 3.356 4_555
H(6) H(3) 2.426 .
H(6) H(7) 2.779 .
H(6) H(10) 3.456 3_765
H(6) H(12) 2.443 2_655
H(6) H(13) 3.251 2_655
H(6) H(27) 2.328 .
H(7) O(1) 2.357 2_655
H(7) N(1) 2.993 2_655
H(7) C(3) 2.554 .
H(7) C(4) 1.944 .
H(7) C(5) 3.294 .
H(7) C(5) 3.488 2_655
H(7) C(6) 3.350 .
H(7) C(11) 3.352 .
H(7) C(13) 2.066 .
H(7) C(14) 3.215 .
H(7) C(18) 2.699 .
H(7) C(19) 3.371 2_655
H(7) H(1) 3.082 4_555
H(7) H(3) 2.274 .
H(7) H(4) 3.492 2_655
H(7) H(6) 2.779 .
H(7) H(8) 3.445 .
H(7) H(11) 2.589 .
H(7) H(30) 3.367 4_455
H(7) H(31) 3.595 .
H(8) N(1) 3.541 .
H(8) C(4) 2.978 .
H(8) C(5) 2.870 .
H(8) C(12) 2.664 .
H(8) C(13) 2.035 .
H(8) C(15) 2.029 .
H(8) C(16) 3.245 .
H(8) C(18) 3.252 .
H(8) C(19) 3.147 .
H(8) C(20) 3.280 .
H(8) C(23) 3.336 4_455
H(8) H(7) 3.445 .
H(8) H(12) 3.101 .
H(8) H(28) 2.327 .
H(8) H(29) 3.338 4_455
H(8) H(30) 2.811 4_455
H(8) H(34) 3.210 .
H(8) H(35) 3.238 .
H(9) C(14) 3.247 .
H(9) C(15) 2.026 .
H(9) C(17) 2.032 .
H(9) C(18) 3.249 .
H(9) C(32) 3.295 3_766
H(9) C(41) 2.982 4_555
H(9) C(42) 3.068 4_555
H(9) C(46) 3.245 .
H(9) H(10) 2.332 .
H(9) H(18) 2.530 3_766
H(9) H(23) 2.914 4_555
H(9) H(26) 3.546 2_655
H(9) H(28) 2.326 .
H(9) H(32) 3.287 3_766
H(9) H(35) 2.767 4_555
H(9) H(38) 2.680 .
H(10) O(1) 3.469 4_555
H(10) C(10) 3.585 3_765
H(10) C(13) 3.264 .
H(10) C(15) 3.244 .
H(10) C(16) 2.031 .
H(10) C(18) 2.026 .
H(10) C(40) 3.507 4_555
H(10) C(41) 3.267 4_555
H(10) H(4) 3.419 2_655
H(10) H(6) 3.456 3_765
H(10) H(9) 2.332 .
H(10) H(11) 2.324 .
H(10) H(12) 3.209 4_555
H(10) H(18) 2.910 3_766
H(10) H(27) 2.763 3_765
H(10) H(32) 3.597 3_766
H(10) H(34) 3.365 4_555
H(10) H(35) 2.923 4_555
H(11) O(1) 2.947 2_655
H(11) O(1) 2.575 4_555
H(11) N(1) 3.331 2_655
H(11) N(1) 3.067 4_555
H(11) C(1) 3.135 2_655
H(11) C(1) 3.078 4_555
H(11) C(12) 2.634 .
H(11) C(13) 2.037 .
H(11) C(14) 3.253 .
H(11) C(16) 3.249 .
H(11) C(17) 2.026 .
H(11) H(1) 2.922 2_655
H(11) H(1) 2.558 4_555
H(11) H(4) 3.012 2_655
H(11) H(7) 2.589 .
H(11) H(10) 2.324 .
H(12) O(1) 2.525 .
H(12) N(1) 2.879 .
H(12) C(5) 2.693 .
H(12) C(11) 3.216 2_645
H(12) C(14) 3.521 .
H(12) C(19) 2.032 .
H(12) C(21) 2.033 .
H(12) C(22) 3.246 .
H(12) C(24) 3.251 .
H(12) C(40) 3.241 .
H(12) H(3) 3.477 2_645
H(12) H(6) 2.443 2_645
H(12) H(8) 3.101 .
H(12) H(10) 3.209 4_455
H(12) H(13) 2.334 .
H(12) H(34) 2.358 .
H(13) C(11) 3.492 2_645
H(13) C(19) 3.254 .
H(13) C(20) 2.028 .
H(13) C(22) 2.018 .
H(13) C(23) 3.232 .
H(13) C(40) 3.508 .
H(13) H(3) 3.267 2_645
H(13) H(6) 3.251 2_645
H(13) H(12) 2.334 .
H(13) H(22) 3.082 .
H(13) H(29) 2.313 .
H(13) H(33) 3.437 3_756
H(13) H(34) 2.800 .
H(14) O(2) 2.498 .
H(14) O(2) 2.625 3_666
H(14) N(2) 2.077 .
H(14) C(26) 1.971 .
H(14) C(27) 3.321 .
H(14) C(29) 3.236 .
H(14) C(35) 3.304 4_455
H(14) C(36) 3.178 4_455
H(14) C(37) 3.510 4_455
H(14) C(38) 3.120 4_455
H(14) H(15) 2.255 .
H(14) H(17) 3.318 .
H(14) H(19) 2.854 4_455
H(14) H(20) 3.014 4_455
H(14) H(21) 2.949 2_656
H(14) H(21) 2.474 4_455
H(14) H(36) 2.906 4_455
H(15) N(2) 3.255 .
H(15) C(25) 1.963 .
H(15) C(27) 2.131 .
H(15) C(28) 3.297 .
H(15) C(30) 2.965 .
H(15) C(31) 3.271 .
H(15) C(33) 3.415 4_455
H(15) C(34) 2.846 4_455
H(15) C(35) 3.073 4_455
H(15) C(44) 3.594 4_455
H(15) C(46) 3.481 2_646
H(15) H(14) 2.255 .
H(15) H(16) 2.325 .
H(15) H(17) 2.946 .
H(15) H(19) 3.243 4_455
H(15) H(33) 2.870 4_455
H(15) H(36) 2.727 4_455
H(15) H(38) 3.286 2_646
H(16) O(2) 3.563 2_646
H(16) C(25) 3.138 .
H(16) C(26) 2.006 .
H(16) C(28) 2.022 .
H(16) C(29) 3.284 .
H(16) C(30) 2.031 .
H(16) C(31) 3.230 .
H(16) C(35) 2.607 .
H(16) C(36) 2.511 .
H(16) C(43) 3.357 2_646
H(16) C(44) 3.549 2_646
H(16) C(45) 3.433 2_646
H(16) C(46) 3.115 2_646
H(16) C(47) 2.893 2_646
H(16) C(48) 3.017 2_646
H(16) H(15) 2.325 .
H(16) H(17) 3.486 .
H(16) H(19) 2.458 .
H(16) H(20) 2.249 .
H(16) H(24) 3.241 2_646
H(16) H(25) 3.414 2_646
H(16) H(37) 3.237 4_455
H(16) H(38) 3.555 2_646
H(17) N(2) 3.082 .
H(17) C(25) 2.780 .
H(17) C(26) 2.547 .
H(17) C(27) 2.697 .
H(17) C(28) 3.527 .
H(17) C(29) 3.425 .
H(17) C(30) 2.026 .
H(17) C(32) 2.029 .
H(17) C(33) 3.242 .
H(17) C(35) 3.242 .
H(17) C(37) 3.357 2_656
H(17) C(38) 2.854 2_656
H(17) C(39) 3.259 2_656
H(17) H(14) 3.318 .
H(17) H(15) 2.946 .
H(17) H(16) 3.486 .
H(17) H(18) 2.327 .
H(17) H(20) 3.448 2_656
H(17) H(21) 2.800 2_656
H(17) H(22) 3.482 2_656
H(18) C(16) 3.188 3_766
H(18) C(17) 3.373 3_766
H(18) C(30) 3.259 .
H(18) C(31) 2.026 .
H(18) C(33) 2.019 .
H(18) C(34) 3.237 .
H(18) C(37) 3.571 2_656
H(18) C(40) 3.485 2_656
H(18) C(41) 3.369 2_656
H(18) C(42) 3.405 2_656
H(18) H(9) 2.530 3_766
H(18) H(10) 2.910 3_766
H(18) H(17) 2.327 .
H(18) H(27) 2.880 1_556
H(18) H(32) 2.321 .
H(18) H(38) 2.982 3_766
H(19) O(2) 2.542 2_646
H(19) C(25) 3.576 4_555
H(19) C(27) 2.658 .
H(19) C(28) 3.259 .
H(19) C(30) 2.032 .
H(19) C(31) 3.244 .
H(19) C(33) 3.255 .
H(19) C(34) 2.032 .
H(19) C(36) 3.342 .
H(19) C(47) 3.368 2_646
H(19) C(48) 2.932 2_646
H(19) H(14) 2.854 4_555
H(19) H(15) 3.243 4_555
H(19) H(16) 2.458 .
H(19) H(20) 2.861 .
H(19) H(22) 3.308 3_756
H(19) H(24) 3.356 2_646
H(19) H(25) 2.558 2_646
H(19) H(33) 2.331 .
H(20) O(2) 2.372 2_646
H(20) N(2) 3.031 2_646
H(20) C(27) 2.549 .
H(20) C(28) 1.944 .
H(20) C(29) 3.307 .
H(20) C(29) 3.519 2_646
H(20) C(30) 3.403 .
H(20) C(35) 3.434 .
H(20) C(37) 2.062 .
H(20) C(38) 2.655 .
H(20) C(42) 3.245 .
H(20) C(43) 3.400 2_646
H(20) H(14) 3.014 4_555
H(20) H(16) 2.249 .
H(20) H(17) 3.448 2_646
H(20) H(19) 2.861 .
H(20) H(21) 2.497 .
H(20) H(23) 3.491 .
H(20) H(37) 3.344 4_455
H(21) O(2) 2.835 2_646
H(21) O(2) 2.557 4_555
H(21) N(2) 3.249 2_646
H(21) N(2) 3.055 4_555
H(21) C(25) 3.113 2_646
H(21) C(25) 3.031 4_555
H(21) C(36) 2.604 .
H(21) C(37) 2.031 .
H(21) C(39) 2.025 .
H(21) C(40) 3.230 .
H(21) C(42) 3.247 .
H(21) H(14) 2.949 2_646
H(21) H(14) 2.474 4_555
H(21) H(17) 2.800 2_646
H(21) H(20) 2.497 .
H(21) H(22) 2.325 .
H(22) O(2) 3.258 4_555
H(22) C(37) 3.266 .
H(22) C(38) 2.026 .
H(22) C(40) 2.017 .
H(22) C(41) 3.243 .
H(22) H(13) 3.082 .
H(22) H(17) 3.482 2_646
H(22) H(19) 3.308 3_756
H(22) H(21) 2.325 .
H(22) H(25) 2.889 4_555
H(22) H(33) 3.024 3_756
H(22) H(34) 2.314 .
H(23) N(2) 3.518 .
H(23) C(28) 2.969 .
H(23) C(29) 2.774 .
H(23) C(36) 2.682 .
H(23) C(37) 2.035 .
H(23) C(38) 3.252 .
H(23) C(40) 3.260 .
H(23) C(41) 2.038 .
H(23) C(43) 2.903 .
H(23) C(48) 2.980 .
H(23) H(9) 2.914 4_455
H(23) H(20) 3.491 .
H(23) H(25) 2.843 .
H(23) H(35) 2.341 .
H(23) H(37) 3.449 4_455
H(24) C(8) 3.216 2_655
H(24) C(9) 3.252 2_655
H(24) C(35) 3.505 2_656
H(24) C(43) 3.254 .
H(24) C(45) 3.216 .
H(24) C(46) 2.010 .
H(24) C(48) 2.031 .
H(24) H(5) 2.684 2_655
H(24) H(16) 3.241 2_656
H(24) H(19) 3.356 2_656
H(24) H(25) 2.335 .
H(24) H(26) 2.603 2_655
H(24) H(28) 3.210 .
H(24) H(38) 2.312 .
H(25) O(2) 2.577 .
H(25) N(2) 2.898 .
H(25) C(29) 2.700 .
H(25) C(35) 3.274 2_656
H(25) C(42) 3.388 .
H(25) C(43) 2.032 .
H(25) C(44) 3.245 .
H(25) C(46) 3.247 .
H(25) C(47) 2.033 .
H(25) H(16) 3.414 2_656
H(25) H(19) 2.558 2_656
H(25) H(22) 2.889 4_455
H(25) H(23) 2.843 .
H(25) H(24) 2.335 .
H(26) C(6) 3.260 .
H(26) C(7) 2.032 .
H(26) C(9) 2.020 .
H(26) C(10) 3.231 .
H(26) C(14) 3.254 2_645
H(26) C(15) 2.979 2_645
H(26) C(16) 3.190 2_645
H(26) C(47) 3.434 2_645
H(26) H(4) 2.333 .
H(26) H(5) 2.326 .
H(26) H(9) 3.546 2_645
H(26) H(24) 2.603 2_645
H(26) H(28) 3.211 2_645
H(26) H(29) 2.747 3_755
H(26) H(32) 2.941 4_454
H(26) H(38) 3.539 2_645
H(27) C(2) 3.591 4_555
H(27) C(6) 3.263 .
H(27) C(8) 3.231 .
H(27) C(9) 2.026 .
H(27) C(11) 2.028 .
H(27) C(17) 3.525 3_765
H(27) C(32) 3.010 1_554
H(27) C(33) 3.157 1_554
H(27) H(2) 2.864 4_555
H(27) H(5) 2.331 .
H(27) H(6) 2.328 .
H(27) H(10) 2.763 3_765
H(27) H(18) 2.880 1_554
H(27) H(32) 3.135 1_554
H(28) C(13) 3.265 .
H(28) C(14) 2.028 .
H(28) C(16) 2.024 .
H(28) C(17) 3.245 .
H(28) C(40) 2.873 .
H(28) C(41) 2.940 .
H(28) C(46) 3.374 .
H(28) C(47) 3.287 .
H(28) H(8) 2.327 .
H(28) H(9) 2.326 .
H(28) H(24) 3.210 .
H(28) H(26) 3.211 2_655
H(28) H(34) 2.703 .
H(28) H(35) 2.826 .
H(28) H(38) 3.387 .
H(29) C(8) 3.030 3_755
H(29) C(9) 3.258 3_755
H(29) C(20) 3.243 .
H(29) C(21) 2.019 .
H(29) C(23) 2.021 .
H(29) C(24) 3.241 .
H(29) H(5) 3.180 3_755
H(29) H(8) 3.338 4_555
H(29) H(13) 2.313 .
H(29) H(26) 2.747 3_755
H(29) H(30) 2.322 .
H(30) C(2) 3.474 4_555
H(30) C(3) 3.542 4_555
H(30) C(4) 3.190 4_555
H(30) C(12) 3.143 4_555
H(30) C(14) 3.372 4_555
H(30) C(19) 3.260 .
H(30) C(21) 3.234 .
H(30) C(22) 2.021 .
H(30) C(24) 2.029 .
H(30) H(3) 3.292 4_555
H(30) H(7) 3.367 4_555
H(30) H(8) 2.811 4_555
H(30) H(29) 2.322 .
H(30) H(31) 2.335 .
H(31) C(1) 3.051 4_555
H(31) C(2) 3.038 4_555
H(31) C(4) 2.762 .
H(31) C(5) 2.590 .
H(31) C(6) 3.461 .
H(31) C(12) 3.061 .
H(31) C(13) 3.441 .
H(31) C(19) 2.032 .
H(31) C(20) 3.249 .
H(31) C(22) 3.242 .
H(31) C(23) 2.033 .
H(31) H(1) 2.892 4_555
H(31) H(2) 2.913 4_555
H(31) H(7) 3.595 .
H(31) H(30) 2.335 .
H(32) C(7) 3.144 4_556
H(32) C(8) 2.936 4_556
H(32) C(9) 3.519 4_556
H(32) C(16) 3.543 3_766
H(32) C(31) 3.244 .
H(32) C(32) 2.023 .
H(32) C(34) 2.034 .
H(32) C(35) 3.255 .
H(32) H(4) 3.288 4_556
H(32) H(5) 3.591 1_556
H(32) H(9) 3.287 3_766
H(32) H(10) 3.597 3_766
H(32) H(18) 2.321 .
H(32) H(26) 2.941 4_556
H(32) H(27) 3.135 1_556
H(32) H(33) 2.333 .
H(32) H(38) 2.850 3_766
H(33) C(26) 3.567 4_555
H(33) C(30) 3.259 .
H(33) C(32) 3.235 .
H(33) C(33) 2.029 .
H(33) C(35) 2.029 .
H(33) H(5) 3.597 1_556
H(33) H(13) 3.437 3_756
H(33) H(15) 2.870 4_555
H(33) H(19) 2.331 .
H(33) H(22) 3.024 3_756
H(33) H(32) 2.333 .
H(34) C(14) 3.450 .
H(34) C(15) 3.175 .
H(34) C(20) 2.843 .
H(34) C(21) 3.083 .
H(34) C(38) 3.231 .
H(34) C(39) 2.013 .
H(34) C(41) 2.033 .
H(34) C(42) 3.258 .
H(34) H(8) 3.210 .
H(34) H(10) 3.365 4_455
H(34) H(12) 2.358 .
H(34) H(13) 2.800 .
H(34) H(22) 2.314 .
H(34) H(28) 2.703 .
H(34) H(35) 2.331 .
H(35) C(15) 3.579 .
H(35) C(16) 3.018 4_455
H(35) C(17) 3.110 4_455
H(35) C(37) 3.262 .
H(35) C(39) 3.238 .
H(35) C(40) 2.031 .
H(35) C(42) 2.035 .
H(35) H(8) 3.238 .
H(35) H(9) 2.767 4_455
H(35) H(10) 2.923 4_455
H(35) H(23) 2.341 .
H(35) H(28) 2.826 .
H(35) H(34) 2.331 .
H(36) C(25) 3.075 4_555
H(36) C(26) 2.962 4_555
H(36) C(28) 2.798 .
H(36) C(29) 2.597 .
H(36) C(30) 3.478 .
H(36) C(36) 3.112 .
H(36) C(37) 3.437 .
H(36) C(43) 2.031 .
H(36) C(45) 2.032 .
H(36) C(46) 3.238 .
H(36) C(48) 3.243 .
H(36) H(14) 2.906 4_555
H(36) H(15) 2.727 4_555
H(36) H(37) 2.328 .
H(37) C(26) 3.425 4_555
H(37) C(27) 3.532 4_555
H(37) C(28) 3.319 4_555
H(37) C(36) 3.267 4_555
H(37) C(43) 3.261 .
H(37) C(44) 2.030 .
H(37) C(46) 2.016 .
H(37) C(47) 3.223 .
H(37) H(16) 3.237 4_555
H(37) H(20) 3.344 4_555
H(37) H(23) 3.449 4_555
H(37) H(36) 2.328 .
H(37) H(37) 3.543 3_766
H(37) H(38) 2.313 .
H(38) C(16) 3.333 .
H(38) C(32) 3.036 3_766
H(38) C(33) 2.957 3_766
H(38) C(44) 3.240 .
H(38) C(45) 2.013 .
H(38) C(47) 2.023 .
H(38) C(48) 3.251 .
H(38) H(9) 2.680 .
H(38) H(15) 3.286 2_656
H(38) H(16) 3.555 2_656
H(38) H(18) 2.982 3_766
H(38) H(24) 2.312 .
H(38) H(26) 3.539 2_655
H(38) H(28) 3.387 .
H(38) H(32) 2.850 3_766
H(38) H(37) 2.313 .

loop_
_geom_torsion_atom_site_label_1
_geom_torsion_atom_site_label_2
_geom_torsion_atom_site_label_3
_geom_torsion_atom_site_label_4
_geom_torsion
O(1) N(1) C(1) C(2) -161.52(11)
O(1) N(1) C(5) C(4) -178.74(10)
O(1) N(1) C(5) C(19) 6.99(17)
C(1) N(1) C(5) C(4) 4.48(16)
C(1) N(1) C(5) C(19) -169.79(10)
C(5) N(1) C(1) C(2) 15.55(17)
O(2) N(2) C(25) C(26) -159.78(10)
O(2) N(2) C(29) C(28) 179.16(8)
O(2) N(2) C(29) C(43) 4.56(14)
C(25) N(2) C(29) C(28) 2.34(13)
C(25) N(2) C(29) C(43) -172.26(9)
C(29) N(2) C(25) C(26) 17.32(16)
N(1) C(1) C(2) C(3) -3.53(19)
C(1) C(2) C(3) C(4) -24.28(17)
C(1) C(2) C(3) C(6) 101.70(14)
C(2) C(3) C(4) C(5) 42.36(14)
C(2) C(3) C(4) C(12) -136.60(12)
C(2) C(3) C(6) C(7) -27.96(14)
C(2) C(3) C(6) C(11) 152.70(10)
C(4) C(3) C(6) C(7) 95.18(12)
C(4) C(3) C(6) C(11) -84.17(12)
C(6) C(3) C(4) C(5) -83.29(13)
C(6) C(3) C(4) C(12) 97.75(13)
C(3) C(4) C(5) N(1) -34.67(16)
C(3) C(4) C(5) C(19) 139.46(11)
C(3) C(4) C(12) C(13) 171.20(12)
C(5) C(4) C(12) C(13) -7.7(2)
C(12) C(4) C(5) N(1) 144.25(12)
C(12) C(4) C(5) C(19) -41.62(19)
N(1) C(5) C(19) C(20) -47.73(16)
N(1) C(5) C(19) C(24) 131.45(12)
C(4) C(5) C(19) C(20) 138.27(12)
C(4) C(5) C(19) C(24) -42.55(16)
C(3) C(6) C(7) C(8) 179.14(10)
C(3) C(6) C(11) C(10) -178.49(10)
C(7) C(6) C(11) C(10) 2.14(16)
C(11) C(6) C(7) C(8) -1.51(16)
C(6) C(7) C(8) C(9) -0.41(18)
C(7) C(8) C(9) C(10) 1.73(18)
C(8) C(9) C(10) C(11) -1.10(18)
C(9) C(10) C(11) C(6) -0.85(18)
C(4) C(12) C(13) C(14) -47.39(19)
C(4) C(12) C(13) C(18) 137.69(14)
C(12) C(13) C(14) C(15) -174.84(11)
C(12) C(13) C(18) C(17) 176.26(11)
C(14) C(13) C(18) C(17) 1.17(17)
C(18) C(13) C(14) C(15) 0.16(17)
C(13) C(14) C(15) C(16) -1.11(19)
C(14) C(15) C(16) C(17) 0.7(2)
C(15) C(16) C(17) C(18) 0.6(2)
C(16) C(17) C(18) C(13) -1.56(19)
C(5) C(19) C(20) C(21) 179.61(11)
C(5) C(19) C(24) C(23) -178.62(12)
C(20) C(19) C(24) C(23) 0.60(19)
C(24) C(19) C(20) C(21) 0.44(18)
C(19) C(20) C(21) C(22) -1.1(2)
C(20) C(21) C(22) C(23) 0.7(2)
C(21) C(22) C(23) C(24) 0.3(2)
C(22) C(23) C(24) C(19) -1.0(2)
N(2) C(25) C(26) C(27) -2.57(17)
C(25) C(26) C(27) C(28) -27.06(15)
C(25) C(26) C(27) C(30) 98.00(13)
C(26) C(27) C(28) C(29) 44.56(12)
C(26) C(27) C(28) C(36) -134.66(10)
C(26) C(27) C(30) C(31) -24.97(17)
C(26) C(27) C(30) C(35) 155.22(12)
C(28) C(27) C(30) C(31) 97.61(14)
C(28) C(27) C(30) C(35) -82.19(14)
C(30) C(27) C(28) C(29) -80.06(11)
C(30) C(27) C(28) C(36) 100.73(12)
C(27) C(28) C(29) N(2) -34.26(12)
C(27) C(28) C(29) C(43) 140.17(10)
C(27) C(28) C(36) C(37) 174.71(10)
C(29) C(28) C(36) C(37) -4.42(18)
C(36) C(28) C(29) N(2) 144.91(10)
C(36) C(28) C(29) C(43) -40.66(15)
N(2) C(29) C(43) C(44) 130.90(11)
N(2) C(29) C(43) C(48) -49.33(15)
C(28) C(29) C(43) C(44) -43.41(15)
C(28) C(29) C(43) C(48) 136.36(11)
C(27) C(30) C(31) C(32) 179.70(13)
C(27) C(30) C(35) C(34) -179.24(12)
C(31) C(30) C(35) C(34) 1.0(2)
C(35) C(30) C(31) C(32) -0.5(2)
C(30) C(31) C(32) C(33) -0.5(2)
C(31) C(32) C(33) C(34) 1.1(2)
C(32) C(33) C(34) C(35) -0.6(2)
C(33) C(34) C(35) C(30) -0.4(2)
C(28) C(36) C(37) C(38) 142.77(12)
C(28) C(36) C(37) C(42) -39.82(18)
C(36) C(37) C(38) C(39) -179.39(12)
C(36) C(37) C(42) C(41) 179.75(12)
C(38) C(37) C(42) C(41) -2.83(19)
C(42) C(37) C(38) C(39) 3.10(19)
C(37) C(38) C(39) C(40) -1.3(2)
C(38) C(39) C(40) C(41) -0.8(2)
C(39) C(40) C(41) C(42) 1.0(2)
C(40) C(41) C(42) C(37) 0.8(2)
C(29) C(43) C(44) C(45) -179.34(13)
C(29) C(43) C(48) C(47) -179.94(12)
C(44) C(43) C(48) C(47) -0.18(18)
C(48) C(43) C(44) C(45) 0.9(2)
C(43) C(44) C(45) C(46) -0.8(2)
C(44) C(45) C(46) C(47) 0.0(2)
C(45) C(46) C(47) C(48) 0.7(2)
C(46) C(47) C(48) C(43) -0.6(2)
